data_1520364
loop_
_publ_author_name
'Spencer, John'
'Patel, Hiren'
'Callear, Samantha K.'
'Hursthouse, Michael B.'

_publ_section_title
;
 C16H16N6O3
;
_journal_name_full 'Crystal Structure Report Archive'
_journal_page_first 712
_journal_year 2009
_chemical_formula_sum 'C16 H16 N6 O3'
_chemical_formula_weight 340.35
_space_group_IT_number 14
_symmetry_cell_setting monoclinic
_symmetry_space_group_name_Hall '-P 2yn'
_symmetry_space_group_name_H-M 'P 1 21/n 1'
_atom_sites_solution_hydrogens geom
_atom_sites_solution_primary direct
_atom_sites_solution_secondary difmap
_cell_angle_alpha 90.00
_cell_angle_beta 98.323(3)
_cell_angle_gamma 90.00
_cell_formula_units_Z 4
_cell_length_a 11.5481(4)
_cell_length_b 8.4612(4)
_cell_length_c 16.5109(8)
_cell_measurement_reflns_used 11243
_cell_measurement_temperature 120(2)
_cell_measurement_theta_max 27.48
_cell_measurement_theta_min 2.91
_cell_volume 1596.30(12)
_computing_cell_refinement 'DENZO (Otwinowski & Minor, 1997) & COLLECT (Hooft, R.W.W., 1998)'
_computing_data_collection 'COLLECT (Hooft, R.W.W., 1998)'
_computing_data_reduction 'DENZO (Otwinowski & Minor, 1997) & COLLECT (Hooft, R.W.W., 1998)'
_computing_structure_refinement 'SHELXL-97 (Sheldrick, 2008)'
_diffrn_ambient_temperature 120(2)
_diffrn_detector_area_resol_mean 9.091
_diffrn_measured_fraction_theta_full 0.998
_diffrn_measured_fraction_theta_max 0.998
_diffrn_measurement_device_type 'Bruker-Nonius Roper CCD camera on \k-goniostat'
_diffrn_measurement_method '\f & \w scans'
_diffrn_radiation_monochromator graphite
_diffrn_radiation_source 'Bruker-Nonius FR591 rotating anode'
_diffrn_radiation_type MoK\a
_diffrn_radiation_wavelength 0.71073
_diffrn_reflns_av_R_equivalents 0.0840
_diffrn_reflns_av_sigmaI/netI 0.0789
_diffrn_reflns_limit_h_max 14
_diffrn_reflns_limit_h_min -14
_diffrn_reflns_limit_k_max 10
_diffrn_reflns_limit_k_min -10
_diffrn_reflns_limit_l_max 21
_diffrn_reflns_limit_l_min -21
_diffrn_reflns_number 19184
_diffrn_reflns_theta_full 27.48
_diffrn_reflns_theta_max 27.48
_diffrn_reflns_theta_min 3.14
_exptl_absorpt_coefficient_mu 0.103
_exptl_absorpt_correction_T_max 0.9888
_exptl_absorpt_correction_T_min 0.9808
_exptl_absorpt_correction_type multi-scan
_exptl_absorpt_process_details 'SADABS 2007/2 (Sheldrick, G.M., 2007)'
_exptl_crystal_colour colourless
_exptl_crystal_density_diffrn 1.416
_exptl_crystal_density_method 'not measured'
_exptl_crystal_description block
_exptl_crystal_F_000 712
_exptl_crystal_size_max 0.19
_exptl_crystal_size_mid 0.18
_exptl_crystal_size_min 0.11
_refine_diff_density_max 0.286
_refine_diff_density_min -0.282
_refine_diff_density_rms 0.073
_refine_ls_extinction_coef 0.014(3)
_refine_ls_extinction_expression Fc^*^=kFc[1+0.001xFc^2^\l^3^/sin(2\q)]^-1/4^
_refine_ls_extinction_method SHELXL
_refine_ls_goodness_of_fit_ref 1.031
_refine_ls_hydrogen_treatment mixed
_refine_ls_matrix_type full
_refine_ls_number_parameters 234
_refine_ls_number_reflns 3644
_refine_ls_number_restraints 1
_refine_ls_restrained_S_all 1.031
_refine_ls_R_factor_all 0.1033
_refine_ls_R_factor_gt 0.0607
_refine_ls_shift/su_max 0.003
_refine_ls_shift/su_mean 0.000
_refine_ls_structure_factor_coef Fsqd
_refine_ls_weighting_details 'calc w=1/[\s^2^(Fo^2^)+(0.0765P)^2^+0.5476P] where P=(Fo^2^+2Fc^2^)/3'
_refine_ls_weighting_scheme calc
_refine_ls_wR_factor_gt 0.1434
_refine_ls_wR_factor_ref 0.1698
_reflns_number_gt 2346
_reflns_number_total 3644
_reflns_threshold_expression >2\s(I)
_cod_data_source_file eCrystal-712.cif
_cod_data_source_block 2009src0518
_cod_depositor_comments
;
Citation :
Spencer, John and Patel, Hiren and Callear, Samantha K. and 
Hursthouse, Michael B. (2009) 
University of Southampton, Crystal Structure Report Archive. 
(doi:10.5258/ecrystals/712)

More at:
http://ecrystals.chem.soton.ac.uk/712/
;
_cod_original_sg_symbol_H-M P21/n
_cod_database_code 1520364

loop_
_symmetry_equiv_pos_as_xyz
'x, y, z'
'-x+1/2, y+1/2, -z+1/2'
'-x, -y, -z'
'x-1/2, -y-1/2, z-1/2'

loop_
_atom_site_label
_atom_site_type_symbol
_atom_site_fract_x
_atom_site_fract_y
_atom_site_fract_z
_atom_site_U_iso_or_equiv
_atom_site_adp_type
_atom_site_occupancy
_atom_site_symmetry_multiplicity
_atom_site_calc_flag
_atom_site_refinement_flags
_atom_site_disorder_assembly
_atom_site_disorder_group
C1 C 1.0249(2) 0.2073(3) -0.01964(16) 0.0387(6) Uani 1 1 d . . .
H1A H 0.9679 0.1469 -0.0572 0.058 Uiso 1 1 calc R . .
H1B H 1.0933 0.1410 -0.0015 0.058 Uiso 1 1 calc R . .
H1C H 1.0492 0.3009 -0.0478 0.058 Uiso 1 1 calc R . .
C3 C 0.87737(19) 0.3533(3) 0.03563(15) 0.0283(5) Uani 1 1 d . . .
C4 C 0.8268(2) 0.4052(3) -0.04175(15) 0.0286(5) Uani 1 1 d . . .
H4 H 0.8576 0.3725 -0.0894 0.034 Uiso 1 1 calc R . .
C5 C 0.73037(19) 0.5056(3) -0.04798(14) 0.0278(5) Uani 1 1 d . . .
H5 H 0.6955 0.5412 -0.1005 0.033 Uiso 1 1 calc R . .
C6 C 0.68409(19) 0.5547(3) 0.02089(14) 0.0248(5) Uani 1 1 d . . .
C7 C 0.73555(19) 0.5006(3) 0.09823(14) 0.0265(5) Uani 1 1 d . . .
H7 H 0.7042 0.5318 0.1459 0.032 Uiso 1 1 calc R . .
C8 C 0.83165(18) 0.4021(3) 0.10489(14) 0.0281(5) Uani 1 1 d . . .
H8 H 0.8670 0.3673 0.1574 0.034 Uiso 1 1 calc R . .
C9 C 0.58331(18) 0.6603(3) 0.01395(13) 0.0238(5) Uani 1 1 d . . .
C11 C 0.43947(18) 0.8186(3) -0.01955(13) 0.0247(5) Uani 1 1 d . . .
C12 C 0.45322(18) 0.8035(3) 0.06319(14) 0.0238(5) Uani 1 1 d . . .
C14 C 0.35959(18) 0.9104(3) -0.07715(14) 0.0257(5) Uani 1 1 d . . .
C20 C 0.3229(2) 0.9826(3) 0.12854(15) 0.0323(6) Uani 1 1 d . . .
H20 H 0.2878 1.0403 0.0820 0.039 Uiso 1 1 calc R . .
C21 C 0.3033(2) 1.0043(3) 0.20664(16) 0.0348(6) Uani 1 1 d . . .
H21 H 0.2518 1.0801 0.2245 0.042 Uiso 1 1 calc R . .
C22 C 0.3731(2) 0.8943(3) 0.25733(15) 0.0329(6) Uani 1 1 d . . .
H22 H 0.3761 0.8832 0.3149 0.040 Uiso 1 1 calc R . .
C23 C 0.4343(2) 0.8085(3) 0.20921(14) 0.0308(6) Uani 1 1 d . . .
H23 H 0.4886 0.7270 0.2270 0.037 Uiso 1 1 calc R . .
N10 N 0.52406(15) 0.7255(2) -0.04992(12) 0.0254(5) Uani 1 1 d . . .
N15 N 0.35906(17) 0.9040(2) -0.15818(12) 0.0303(5) Uani 1 1 d D . .
N16 N 0.27519(18) 1.0021(3) -0.19445(13) 0.0351(5) Uani 1 1 d . . .
N17 N 0.22762(18) 1.0654(3) -0.13588(12) 0.0350(5) Uani 1 1 d . . .
N18 N 0.27771(16) 1.0118(2) -0.06144(12) 0.0303(5) Uani 1 1 d . . .
N19 N 0.40375(15) 0.8605(2) 0.12859(11) 0.0256(5) Uani 1 1 d . . .
O2 O 0.97255(14) 0.2557(2) 0.04982(11) 0.0346(4) Uani 1 1 d . . .
O13 O 0.54442(12) 0.70166(18) 0.08582(9) 0.0255(4) Uani 1 1 d . . .
H15 H 0.397(2) 0.843(3) -0.1912(15) 0.039(8) Uiso 1 1 d D . .
O31 O 0.05012(14) 1.2492(2) -0.22467(10) 0.0361(5) Uani 1 1 d . . .
H31 H 0.1086 1.2152 -0.1933 0.054 Uiso 1 1 calc R . .
C32 C -0.0301(2) 1.1251(4) -0.24489(18) 0.0500(8) Uani 1 1 d . . .
H32A H -0.0295 1.0551 -0.1975 0.075 Uiso 1 1 calc R . .
H32B H -0.0077 1.0650 -0.2910 0.075 Uiso 1 1 calc R . .
H32C H -0.1088 1.1688 -0.2602 0.075 Uiso 1 1 calc R . .

loop_
_atom_site_aniso_label
_atom_site_aniso_U_11
_atom_site_aniso_U_22
_atom_site_aniso_U_33
_atom_site_aniso_U_23
_atom_site_aniso_U_13
_atom_site_aniso_U_12
C1 0.0382(14) 0.0398(15) 0.0401(16) 0.0005(12) 0.0119(12) 0.0068(11)
C3 0.0246(11) 0.0284(13) 0.0314(13) 0.0001(10) 0.0019(10) 0.0011(9)
C4 0.0311(12) 0.0309(13) 0.0247(12) -0.0012(10) 0.0071(9) -0.0008(10)
C5 0.0267(12) 0.0317(13) 0.0247(12) 0.0021(10) 0.0024(9) 0.0010(9)
C6 0.0235(11) 0.0245(12) 0.0265(12) 0.0016(9) 0.0032(9) -0.0019(9)
C7 0.0254(11) 0.0325(13) 0.0217(11) -0.0007(10) 0.0035(9) 0.0003(9)
C8 0.0264(11) 0.0328(13) 0.0238(12) 0.0025(10) -0.0009(9) 0.0027(9)
C9 0.0241(11) 0.0264(12) 0.0208(11) -0.0006(9) 0.0028(9) -0.0031(9)
C11 0.0238(11) 0.0255(12) 0.0242(12) -0.0002(9) 0.0021(9) -0.0020(9)
C12 0.0213(10) 0.0245(12) 0.0246(12) 0.0012(9) 0.0002(9) -0.0001(8)
C14 0.0250(11) 0.0278(12) 0.0239(12) 0.0000(10) 0.0020(9) -0.0025(9)
C20 0.0300(12) 0.0354(14) 0.0320(14) 0.0024(11) 0.0059(10) 0.0060(10)
C21 0.0338(13) 0.0357(14) 0.0366(15) -0.0059(11) 0.0106(11) 0.0016(10)
C22 0.0352(13) 0.0392(15) 0.0253(13) -0.0017(11) 0.0078(10) -0.0036(11)
C23 0.0334(12) 0.0343(14) 0.0248(12) -0.0002(10) 0.0051(10) -0.0001(10)
N10 0.0245(10) 0.0262(11) 0.0251(10) -0.0005(8) 0.0023(8) -0.0028(7)
N15 0.0294(10) 0.0334(12) 0.0263(11) -0.0011(9) -0.0022(8) 0.0038(9)
N16 0.0354(11) 0.0403(13) 0.0272(11) 0.0011(9) -0.0039(9) 0.0068(9)
N17 0.0366(11) 0.0421(13) 0.0242(11) 0.0008(9) -0.0023(9) 0.0065(9)
N18 0.0278(10) 0.0328(11) 0.0289(11) 0.0004(9) -0.0009(8) 0.0032(8)
N19 0.0256(10) 0.0280(11) 0.0230(10) 0.0005(8) 0.0024(8) 0.0000(8)
O2 0.0297(9) 0.0409(10) 0.0335(10) 0.0016(8) 0.0057(7) 0.0101(7)
O13 0.0247(8) 0.0287(9) 0.0227(8) 0.0005(7) 0.0026(6) 0.0016(6)
O31 0.0328(9) 0.0407(11) 0.0330(10) 0.0052(8) -0.0013(8) 0.0008(7)
C32 0.0494(17) 0.0538(19) 0.0425(17) 0.0089(14) -0.0075(13) -0.0149(14)

loop_
_atom_type_symbol
_atom_type_description
_atom_type_scat_dispersion_real
_atom_type_scat_dispersion_imag
_atom_type_scat_source
C C 0.0033 0.0016 'International Tables Vol C Tables 4.2.6.8 and 6.1.1.4'
H H 0.0000 0.0000 'International Tables Vol C Tables 4.2.6.8 and 6.1.1.4'
N N 0.0061 0.0033 'International Tables Vol C Tables 4.2.6.8 and 6.1.1.4'
O O 0.0106 0.0060 'International Tables Vol C Tables 4.2.6.8 and 6.1.1.4'

loop_
_geom_angle_atom_site_label_1
_geom_angle_atom_site_label_2
_geom_angle_atom_site_label_3
_geom_angle
_geom_angle_site_symmetry_1
_geom_angle_site_symmetry_3
O2 C1 H1A 109.5 . .
O2 C1 H1B 109.5 . .
H1A C1 H1B 109.5 . .
O2 C1 H1C 109.5 . .
H1A C1 H1C 109.5 . .
H1B C1 H1C 109.5 . .
O2 C3 C8 115.5(2) . .
O2 C3 C4 124.5(2) . .
C8 C3 C4 120.0(2) . .
C5 C4 C3 118.9(2) . .
C5 C4 H4 120.5 . .
C3 C4 H4 120.5 . .
C6 C5 C4 121.4(2) . .
C6 C5 H5 119.3 . .
C4 C5 H5 119.3 . .
C5 C6 C7 119.0(2) . .
C5 C6 C9 121.1(2) . .
C7 C6 C9 119.9(2) . .
C8 C7 C6 119.9(2) . .
C8 C7 H7 120.0 . .
C6 C7 H7 120.0 . .
C7 C8 C3 120.7(2) . .
C7 C8 H8 119.6 . .
C3 C8 H8 119.6 . .
N10 C9 O13 113.28(19) . .
N10 C9 C6 130.3(2) . .
O13 C9 C6 116.42(18) . .
C12 C11 N10 108.69(19) . .
C12 C11 C14 132.9(2) . .
N10 C11 C14 118.4(2) . .
C11 C12 O13 107.87(19) . .
C11 C12 N19 138.8(2) . .
O13 C12 N19 113.30(18) . .
N18 C14 N15 108.7(2) . .
N18 C14 C11 128.3(2) . .
N15 C14 C11 123.0(2) . .
C21 C20 N19 107.7(2) . .
C21 C20 H20 126.1 . .
N19 C20 H20 126.1 . .
C20 C21 C22 108.3(2) . .
C20 C21 H21 125.9 . .
C22 C21 H21 125.9 . .
C23 C22 C21 107.8(2) . .
C23 C22 H22 126.1 . .
C21 C22 H22 126.1 . .
C22 C23 N19 108.1(2) . .
C22 C23 H23 126.0 . .
N19 C23 H23 126.0 . .
C9 N10 C11 105.14(19) . .
C14 N15 N16 108.6(2) . .
C14 N15 H15 133.6(17) . .
N16 N15 H15 117.6(17) . .
N17 N16 N15 106.15(19) . .
N16 N17 N18 111.48(19) . .
C14 N18 N17 105.12(19) . .
C12 N19 C20 127.78(19) . .
C12 N19 C23 124.01(19) . .
C20 N19 C23 108.10(19) . .
C3 O2 C1 117.22(19) . .
C12 O13 C9 105.01(16) . .
C32 O31 H31 109.5 . .
O31 C32 H32A 109.5 . .
O31 C32 H32B 109.5 . .
H32A C32 H32B 109.5 . .
O31 C32 H32C 109.5 . .
H32A C32 H32C 109.5 . .
H32B C32 H32C 109.5 . .

loop_
_geom_bond_atom_site_label_1
_geom_bond_atom_site_label_2
_geom_bond_distance
_geom_bond_site_symmetry_2
C1 O2 1.431(3) .
C1 H1A 0.9800 .
C1 H1B 0.9800 .
C1 H1C 0.9800 .
C3 O2 1.368(3) .
C3 C8 1.390(3) .
C3 C4 1.397(3) .
C4 C5 1.392(3) .
C4 H4 0.9500 .
C5 C6 1.388(3) .
C5 H5 0.9500 .
C6 C7 1.405(3) .
C6 C9 1.459(3) .
C7 C8 1.379(3) .
C7 H7 0.9500 .
C8 H8 0.9500 .
C9 N10 1.294(3) .
C9 O13 1.373(3) .
C11 C12 1.358(3) .
C11 N10 1.403(3) .
C11 C14 1.451(3) .
C12 O13 1.370(3) .
C12 N19 1.380(3) .
C14 N18 1.330(3) .
C14 N15 1.338(3) .
C20 C21 1.354(3) .
C20 N19 1.392(3) .
C20 H20 0.9500 .
C21 C22 1.422(4) .
C21 H21 0.9500 .
C22 C23 1.349(3) .
C22 H22 0.9500 .
C23 N19 1.398(3) .
C23 H23 0.9500 .
N15 N16 1.348(3) .
N15 H15 0.911(17) .
N16 N17 1.295(3) .
N17 N18 1.358(3) .
O31 C32 1.408(3) .
O31 H31 0.8400 .
C32 H32A 0.9800 .
C32 H32B 0.9800 .
C32 H32C 0.9800 .

loop_
_geom_hbond_atom_site_label_D
_geom_hbond_atom_site_label_H
_geom_hbond_atom_site_label_A
_geom_hbond_distance_DH
_geom_hbond_distance_HA
_geom_hbond_distance_DA
_geom_hbond_angle_DHA
_geom_hbond_site_symmetry_A
N15 H15 O31 0.911(17) 1.781(18) 2.673(3) 166(3) 2_544
O31 H31 N17 0.84 2.00 2.810(3) 160.6 .
O31 H31 N16 0.84 2.64 3.316(3) 138.7 .
